data_7121240
loop_
_publ_author_name
'Foschi, Francesco'
'Roth, Torsten'
'Enders, Markus'
'Wadepohl, Hubert'
'Clot, Eric'
'Gade, Lutz H.'

_publ_section_title
;
 Isolation and structural characterization of a titanacyclopropane as key
 intermediate in the double aryl Grignard addition to
 2-(arylethynyl)pyridine derivatives.
;
_journal_issue 18
_journal_name_full 'Chemical communications (Cambridge, England)'
_journal_page_first 2228
_journal_page_last 2231
_journal_paper_doi 10.1039/c8cc00478a
_journal_volume 54
_journal_year 2018
_chemical_absolute_configuration unk
_chemical_formula_moiety 'C25 H19 N'
_chemical_formula_sum 'C25 H19 N'
_chemical_formula_weight 333.41
_space_group_crystal_system monoclinic
_space_group_IT_number 4
_space_group_name_Hall 'P 2yb'
_space_group_name_H-M_alt 'P 1 21 1'
_symmetry_space_group_name_Hall 'P 2yb'
_symmetry_space_group_name_H-M 'P 1 21 1'
_atom_sites_solution_hydrogens mixed
_atom_sites_solution_primary iterative
_atom_sites_solution_secondary difmap
_audit_block_code ga_tro129
_audit_creation_date 2018-01-15
_audit_creation_method
;
Olex2 1.2
(compiled Aug 10 2017 17:44:14 for OlexSys, GUI svn.r5381)
;
_audit_update_record
;
2018-01-17 deposited with the CCDC.
2018-02-05 downloaded from the CCDC.
;
_cell_angle_alpha 90
_cell_angle_beta 107.030(14)
_cell_angle_gamma 90
_cell_formula_units_Z 2
_cell_length_a 9.652(5)
_cell_length_b 9.262(4)
_cell_length_c 10.579(5)
_cell_measurement_reflns_used 6018
_cell_measurement_temperature 100(2)
_cell_measurement_theta_max 31.19
_cell_measurement_theta_min 2.51
_cell_volume 904.3(7)
_computing_cell_refinement
;
SAINT (see _computing_data_reduction). Includes estimated systematic errors
 of the unit cell constants from Monte Carlo simulations.
;
_computing_data_collection 'SMART-5.631 (Bruker AXS, 2003)'
_computing_data_reduction 'SAINT V8.34A (Bruker AXS, 1997-2013),SADABS-2014_5 (Sheldrick and Bruker AXS, 1997-2014)'
_computing_molecular_graphics 'Olex2 (Dolomanov et al., 2009)'
_computing_publication_material 'encif (Wadepohl, 2009-17); encifer 1.5.2 (CCDC, 2016)'
_computing_structure_refinement 'ShelXL (Sheldrick, 2015)'
_computing_structure_solution 'SUPERFLIP (Palatinus, 2007-2009)'
_diffrn_ambient_environment 'perfluoro polyether oil / N~2~'
_diffrn_ambient_temperature 100(1)
_diffrn_detector 'CCD plate'
_diffrn_detector_area_resol_mean 8.19
_diffrn_detector_type CCD-PXL-KAF2
_diffrn_measured_fraction_theta_full 1.000
_diffrn_measured_fraction_theta_max 1.000
_diffrn_measurement_device 'three-circle diffractometer'
_diffrn_measurement_device_type 'Bruker AXS Smart 1000'
_diffrn_measurement_method '\f- and \w-scans'
_diffrn_measurement_specimen_support 'polyimid foil'
_diffrn_radiation_monochromator graphite
_diffrn_radiation_probe x-ray
_diffrn_radiation_type 'Mo K\a'
_diffrn_radiation_wavelength 0.71073
_diffrn_reflns_av_R_equivalents 0.0434
_diffrn_reflns_av_unetI/netI 0.0447
_diffrn_reflns_Laue_measured_fraction_full 1.000
_diffrn_reflns_Laue_measured_fraction_max 1.000
_diffrn_reflns_limit_h_max 13
_diffrn_reflns_limit_h_min -13
_diffrn_reflns_limit_k_max 13
_diffrn_reflns_limit_k_min -13
_diffrn_reflns_limit_l_max 14
_diffrn_reflns_limit_l_min -15
_diffrn_reflns_number 21932
_diffrn_reflns_point_group_measured_fraction_full 1.000
_diffrn_reflns_point_group_measured_fraction_max 0.997
_diffrn_reflns_theta_full 25.242
_diffrn_reflns_theta_max 30.504
_diffrn_reflns_theta_min 2.013
_diffrn_source 'sealed X-Ray tube (Mo)'
_diffrn_source_type 'fine focus tube'
_diffrn_standards_number 0
_exptl_absorpt_coefficient_mu 0.071
_exptl_absorpt_correction_T_max 0.8623
_exptl_absorpt_correction_T_min 0.8055
_exptl_absorpt_correction_type multi-scan
_exptl_absorpt_process_details
;
multi-scan from symmetry-related measurements (Blessing 1995)
SADABS (see _computing_data_reduction)
;
_exptl_crystal_colour colourless
_exptl_crystal_density_diffrn 1.225
_exptl_crystal_description irregular
_exptl_crystal_F_000 352
_exptl_crystal_size_max 0.250
_exptl_crystal_size_mid 0.220
_exptl_crystal_size_min 0.150
_refine_diff_density_max 0.253
_refine_diff_density_min -0.211
_refine_diff_density_rms 0.039
_refine_ls_abs_structure_details
;
 Flack x determined using 1701 quotients [(I+)-(I-)]/[(I+)+(I-)]
 (Parsons, Flack and Wagner, Acta Cryst. B69 (2013) 249-259).
;
_refine_ls_abs_structure_Flack 0.0(10)
_refine_ls_extinction_method none
_refine_ls_goodness_of_fit_ref 1.048
_refine_ls_hydrogen_treatment mixed
_refine_ls_matrix_type full
_refine_ls_number_parameters 320
_refine_ls_number_reflns 5499
_refine_ls_number_restraints 86
_refine_ls_restrained_S_all 1.049
_refine_ls_R_factor_all 0.0608
_refine_ls_R_factor_gt 0.0449
_refine_ls_shift/su_max 0.000
_refine_ls_shift/su_mean 0.000
_refine_ls_structure_factor_coef Fsqd
_refine_ls_weighting_details 'w=1/[\s^2^(Fo^2^)+(0.0421P)^2^+0.1187P] where P=(Fo^2^+2Fc^2^)/3'
_refine_ls_weighting_scheme calc
_refine_ls_wR_factor_gt 0.0937
_refine_ls_wR_factor_ref 0.1009
_reflns_Friedel_coverage 0.887
_reflns_Friedel_fraction_full 0.999
_reflns_Friedel_fraction_max 0.994
_reflns_number_gt 4474
_reflns_number_total 5499
_reflns_threshold_expression 'I > 2\s(I)'
_cod_data_source_file c8cc00478a2.cif
_cod_data_source_block ga_tro129
_cod_depositor_comments 'Adding full bibliography for 7121234--7121240.cif.'
_cod_original_cell_volume 904.2(7)
_cod_database_code 7121240
_audit_block_refno 2398
_audit_block_usercomment tr1493_3
_shelx_space_group_comment
;
The symmetry employed for this shelxl refinement is uniquely defined
by the following loop, which should always be used as a source of
symmetry information in preference to the above space-group names.
They are only intended as comments.
;
_shelx_estimated_absorpt_t_max 0.989
_shelx_estimated_absorpt_t_min 0.983
_shelxl_version_number 2018/1
_olex2_refinement_description
;
1. Fixed Uiso
 At 1.2 times of:
  All C(H) groups
2. Restrained distances
 C1-C3A \\sim C1-C3B
 with sigma of 0.01
3. Uiso/Uaniso restraints and constraints
C1 \\sim C2 \\sim C9 \\sim C10 \\sim C11 \\sim C12 \\sim C13 \\sim C14 \\sim
C15 \\sim C16 \\sim C17 \\sim C18 \\sim C19 \\sim C20 \\sim C21 \\sim C22 \\sim
C23 \\sim C24 \\sim C25 \\sim C26 \\sim C3A \\sim C5A \\sim C6A \\sim C7A \\sim
C8A \\sim C3B \\sim C4B \\sim C5B \\sim C6B \\sim C7B \\sim N4B \\sim N8B:
within 0.5A with sigma of 0.01 and sigma for terminal atoms of 0.01
Uanis(C3A) = Uanis(C3B)
4. Rigid body (RIGU) restrains
 C3A, N4B, C5A, C6A, C7A, C8A
 with sigma for 1-2 distances of 0.004 and sigma for 1-3 distances of 0.004
 C3B, C4B, C5B, C6B, C7B, N8B
 with sigma for 1-2 distances of 0.004 and sigma for 1-3 distances of 0.004
5. Others
 Sof(C3B)=Sof(C4B)=Sof(H4B)=Sof(C5B)=Sof(H5B)=Sof(C6B)=Sof(H6B)=Sof(C7B)=
 Sof(H7B)=Sof(N8B)=1-FVAR(1)
 Sof(C3A)=Sof(N4B)=Sof(C5A)=Sof(H5A)=Sof(C6A)=Sof(H6A)=Sof(C7A)=Sof(H7A)=
 Sof(C8A)=Sof(H8A)=FVAR(1)
6.a Aromatic/amide H refined with riding coordinates:
 C5A(H5A), C6A(H6A), C7A(H7A), C8A(H8A), C4B(H4B), C5B(H5B), C6B(H6B), C7B(H7B)
6.b Fitted hexagon refined as free rotating group:
 C3A(N4B,C5A,C6A,C7A,C8A), C3B(C4B,C5B,C6B,C7B,N8B)
;
_olex2_submission_special_instructions 'No special instructions were received'

loop_
_symmetry_equiv_pos_as_xyz
'x, y, z'
'-x, y+1/2, -z'

loop_
_atom_site_label
_atom_site_type_symbol
_atom_site_fract_x
_atom_site_fract_y
_atom_site_fract_z
_atom_site_U_iso_or_equiv
_atom_site_adp_type
_atom_site_occupancy
_atom_site_site_symmetry_order
_atom_site_calc_flag
_atom_site_refinement_flags_posn
_atom_site_refinement_flags_adp
_atom_site_refinement_flags_occupancy
_atom_site_disorder_assembly
_atom_site_disorder_group
C1 C -0.1126(2) -0.6840(2) -0.20294(19) 0.0231(4) Uani 1 1 d D U . . .
C2 C -0.2531(2) -0.7195(2) -0.26092(18) 0.0213(4) Uani 1 1 d . U . . .
C9 C -0.0100(2) -0.6537(2) -0.28083(18) 0.0209(4) Uani 1 1 d . U . . .
C10 C 0.0105(2) -0.7538(2) -0.37171(19) 0.0226(4) Uani 1 1 d . U . . .
H10 H -0.040(2) -0.844(3) -0.385(2) 0.023(6) Uiso 1 1 d . . . . .
C11 C 0.1059(2) -0.7245(3) -0.4436(2) 0.0283(4) Uani 1 1 d . U . . .
H11 H 0.119(3) -0.794(3) -0.509(3) 0.040(7) Uiso 1 1 d . . . . .
C12 C 0.1814(2) -0.5950(3) -0.4264(2) 0.0306(5) Uani 1 1 d . U . . .
H12 H 0.250(3) -0.568(3) -0.478(3) 0.047(8) Uiso 1 1 d . . . . .
C13 C 0.1618(2) -0.4958(3) -0.3354(2) 0.0277(5) Uani 1 1 d . U . . .
H13 H 0.215(3) -0.409(3) -0.325(2) 0.026(6) Uiso 1 1 d . . . . .
C14 C 0.0686(2) -0.5254(2) -0.2616(2) 0.0239(4) Uani 1 1 d . U . . .
H14 H 0.056(3) -0.458(3) -0.198(2) 0.034(7) Uiso 1 1 d . . . . .
C15 C -0.3488(2) -0.7765(2) -0.18461(19) 0.0219(4) Uani 1 1 d . U . . .
C16 C -0.4884(2) -0.7241(2) -0.2089(2) 0.0234(4) Uani 1 1 d . U . . .
H16 H -0.517(3) -0.657(4) -0.266(3) 0.052(9) Uiso 1 1 d . . . . .
C17 C -0.5781(2) -0.7780(2) -0.1404(2) 0.0294(5) Uani 1 1 d . U . . .
H17 H -0.674(3) -0.741(3) -0.162(3) 0.040(7) Uiso 1 1 d . . . . .
C18 C -0.5308(3) -0.8854(3) -0.0474(2) 0.0313(5) Uani 1 1 d . U . . .
H18 H -0.597(3) -0.920(4) 0.001(3) 0.048(8) Uiso 1 1 d . . . . .
C19 C -0.3924(3) -0.9399(3) -0.0233(2) 0.0310(5) Uani 1 1 d . U . . .
H19 H -0.357(3) -1.015(3) 0.044(2) 0.034(7) Uiso 1 1 d . . . . .
C20 C -0.3020(2) -0.8861(2) -0.0921(2) 0.0249(4) Uani 1 1 d . U . . .
H20 H -0.207(3) -0.921(3) -0.076(2) 0.024(6) Uiso 1 1 d . . . . .
C21 C -0.32098(19) -0.7086(2) -0.40691(19) 0.0222(4) Uani 1 1 d . U . . .
C22 C -0.2974(2) -0.5889(3) -0.4772(2) 0.0278(5) Uani 1 1 d . U . . .
H22 H -0.241(3) -0.513(3) -0.433(2) 0.030(6) Uiso 1 1 d . . . . .
C23 C -0.3586(3) -0.5815(3) -0.6128(2) 0.0337(5) Uani 1 1 d . U . . .
H23 H -0.340(3) -0.498(3) -0.662(3) 0.039(7) Uiso 1 1 d . . . . .
C24 C -0.4453(2) -0.6916(3) -0.6803(2) 0.0347(5) Uani 1 1 d . U . . .
H24 H -0.487(3) -0.689(3) -0.774(3) 0.040(7) Uiso 1 1 d . . . . .
C25 C -0.4724(2) -0.8102(3) -0.6112(2) 0.0322(5) Uani 1 1 d . U . . .
H25 H -0.534(3) -0.889(3) -0.656(2) 0.037(7) Uiso 1 1 d . . . . .
C26 C -0.4109(2) -0.8181(2) -0.4750(2) 0.0251(4) Uani 1 1 d . U . . .
H26 H -0.430(3) -0.900(3) -0.430(2) 0.028(6) Uiso 1 1 d . . . . .
C3A C -0.0403(6) -0.6854(8) -0.0546(3) 0.0279(8) Uani 0.559(12) 1 d D U P A 1
N4B N 0.0955(6) -0.7501(7) -0.0123(3) 0.0351(12) Uani 0.559(12) 1 d G U P A 1
C5A C 0.1728(5) -0.7493(6) 0.1211(4) 0.0340(13) Uani 0.559(12) 1 d G U P A 1
H5A H 0.265633 -0.793522 0.149996 0.041 Uiso 0.559(12) 1 calc R . P A 1
C6A C 0.1144(7) -0.6840(7) 0.2122(2) 0.0390(17) Uani 0.559(12) 1 d G U P A 1
H6A H 0.167296 -0.683461 0.303397 0.047 Uiso 0.559(12) 1 calc R . P A 1
C7A C -0.0213(7) -0.6193(6) 0.1699(4) 0.0354(19) Uani 0.559(12) 1 d G U P A 1
H7A H -0.061246 -0.574643 0.232202 0.042 Uiso 0.559(12) 1 calc R . P A 1
C8A C -0.0987(6) -0.6201(7) 0.0365(5) 0.0377(14) Uani 0.559(12) 1 d G U P A 1
H8A H -0.191452 -0.575885 0.007605 0.045 Uiso 0.559(12) 1 calc R . P A 1
C3B C -0.0583(8) -0.6615(10) -0.0627(3) 0.0279(8) Uani 0.441(12) 1 d D U P A 2
C4B C 0.0741(8) -0.7194(9) 0.0097(6) 0.0409(18) Uani 0.441(12) 1 d G U P A 2
H4B H 0.132154 -0.770055 -0.034200 0.049 Uiso 0.441(12) 1 calc R . P A 2
C5B C 0.1214(8) -0.7032(8) 0.1463(5) 0.036(2) Uani 0.441(12) 1 d G U P A 2
H5B H 0.211805 -0.742794 0.195725 0.043 Uiso 0.441(12) 1 calc R . P A 2
C6B C 0.0364(11) -0.6291(8) 0.2105(3) 0.047(3) Uani 0.441(12) 1 d G U P A 2
H6B H 0.068699 -0.618051 0.303825 0.056 Uiso 0.441(12) 1 calc R . P A 2
C7B C -0.0960(10) -0.5712(7) 0.1381(5) 0.043(2) Uani 0.441(12) 1 d G U P A 2
H7B H -0.154059 -0.520567 0.182001 0.051 Uiso 0.441(12) 1 calc R . P A 2
N8B N -0.1433(8) -0.5874(8) 0.0015(5) 0.0454(19) Uani 0.441(12) 1 d G U P A 2

loop_
_atom_site_aniso_label
_atom_site_aniso_U_11
_atom_site_aniso_U_22
_atom_site_aniso_U_33
_atom_site_aniso_U_23
_atom_site_aniso_U_13
_atom_site_aniso_U_12
C1 0.0279(10) 0.0212(10) 0.0207(9) -0.0010(7) 0.0080(8) -0.0038(8)
C2 0.0238(9) 0.0178(9) 0.0231(9) 0.0013(7) 0.0080(7) 0.0008(8)
C9 0.0196(9) 0.0236(10) 0.0169(9) 0.0028(7) 0.0012(7) -0.0023(7)
C10 0.0252(10) 0.0222(10) 0.0175(9) 0.0013(7) 0.0017(7) -0.0023(8)
C11 0.0299(11) 0.0339(11) 0.0210(10) -0.0009(9) 0.0075(8) -0.0004(9)
C12 0.0277(11) 0.0396(13) 0.0244(10) 0.0045(9) 0.0077(9) -0.0041(10)
C13 0.0241(10) 0.0286(11) 0.0274(11) 0.0052(9) 0.0028(8) -0.0062(9)
C14 0.0234(10) 0.0236(10) 0.0223(9) 0.0006(8) 0.0028(8) -0.0021(8)
C15 0.0250(10) 0.0185(9) 0.0228(10) -0.0023(7) 0.0081(8) -0.0036(7)
C16 0.0253(10) 0.0195(9) 0.0261(10) -0.0016(8) 0.0085(8) 0.0014(8)
C17 0.0261(11) 0.0311(12) 0.0327(12) -0.0117(9) 0.0114(9) -0.0017(9)
C18 0.0325(11) 0.0393(12) 0.0249(10) -0.0064(9) 0.0129(9) -0.0134(10)
C19 0.0348(12) 0.0315(11) 0.0251(11) 0.0047(9) 0.0063(9) -0.0083(10)
C20 0.0232(10) 0.0251(10) 0.0256(10) 0.0011(8) 0.0058(8) -0.0019(8)
C21 0.0175(9) 0.0238(10) 0.0256(10) 0.0059(8) 0.0069(7) 0.0047(8)
C22 0.0231(10) 0.0254(10) 0.0345(12) 0.0111(9) 0.0077(9) 0.0050(9)
C23 0.0308(11) 0.0360(13) 0.0366(13) 0.0188(10) 0.0132(10) 0.0116(10)
C24 0.0281(11) 0.0494(15) 0.0245(11) 0.0105(10) 0.0041(9) 0.0147(11)
C25 0.0266(11) 0.0384(13) 0.0287(11) 0.0007(10) 0.0036(9) 0.0052(10)
C26 0.0217(10) 0.0265(10) 0.0266(10) 0.0044(8) 0.0062(8) 0.0017(8)
C3A 0.0398(17) 0.023(2) 0.0198(10) 0.0009(10) 0.0074(10) -0.0161(13)
N4B 0.035(2) 0.041(3) 0.0215(19) 0.0014(18) -0.0045(16) -0.0124(19)
C5A 0.029(3) 0.043(3) 0.025(2) -0.001(2) 0.0011(18) -0.008(2)
C6A 0.050(4) 0.049(4) 0.017(2) -0.004(2) 0.008(2) -0.020(3)
C7A 0.047(4) 0.037(3) 0.029(3) -0.016(2) 0.022(3) -0.019(3)
C8A 0.054(3) 0.033(3) 0.032(3) -0.007(2) 0.021(3) -0.017(2)
C3B 0.0398(17) 0.023(2) 0.0198(10) 0.0009(10) 0.0074(10) -0.0161(13)
C4B 0.052(4) 0.033(4) 0.028(3) 0.003(3) -0.004(3) -0.020(3)
C5B 0.033(4) 0.039(4) 0.026(3) 0.011(3) -0.006(3) -0.013(3)
C6B 0.063(6) 0.044(5) 0.026(3) -0.004(3) 0.003(4) -0.018(4)
C7B 0.068(6) 0.035(3) 0.028(3) -0.007(2) 0.018(3) -0.003(3)
N8B 0.084(5) 0.036(4) 0.022(3) -0.010(3) 0.025(3) -0.020(3)

loop_
_atom_type_symbol
_atom_type_description
_atom_type_scat_dispersion_real
_atom_type_scat_dispersion_imag
_atom_type_scat_source
C C 0.0033 0.0016 'International Tables Vol C Tables 4.2.6.8 and 6.1.1.4'
H H 0.0000 0.0000 'International Tables Vol C Tables 4.2.6.8 and 6.1.1.4'
N N 0.0061 0.0033 'International Tables Vol C Tables 4.2.6.8 and 6.1.1.4'

loop_
_geom_angle_atom_site_label_1
_geom_angle_atom_site_label_2
_geom_angle_atom_site_label_3
_geom_angle
C2 C1 C9 122.32(17)
C2 C1 C3A 124.2(3)
C2 C1 C3B 121.1(4)
C9 C1 C3A 113.2(3)
C3B C1 C9 116.3(4)
C1 C2 C15 122.53(18)
C1 C2 C21 121.98(17)
C15 C2 C21 115.46(17)
C10 C9 C1 120.67(18)
C10 C9 C14 119.16(19)
C14 C9 C1 120.16(18)
C9 C10 H10 120.6(13)
C11 C10 C9 120.18(19)
C11 C10 H10 119.2(13)
C10 C11 H11 119.9(16)
C10 C11 C12 120.4(2)
C12 C11 H11 119.6(16)
C11 C12 H12 123.2(18)
C13 C12 C11 119.4(2)
C13 C12 H12 117.4(18)
C12 C13 H13 117.9(14)
C14 C13 C12 120.4(2)
C14 C13 H13 121.7(14)
C9 C14 H14 119.3(16)
C13 C14 C9 120.3(2)
C13 C14 H14 120.4(16)
C16 C15 C2 119.96(18)
C16 C15 C20 119.01(19)
C20 C15 C2 120.99(19)
C15 C16 H16 119(2)
C17 C16 C15 120.2(2)
C17 C16 H16 121(2)
C16 C17 H17 117.1(17)
C16 C17 C18 120.7(2)
C18 C17 H17 122.2(17)
C17 C18 H18 118.5(18)
C17 C18 C19 119.7(2)
C19 C18 H18 121.8(18)
C18 C19 H19 120.4(15)
C18 C19 C20 119.8(2)
C20 C19 H19 119.7(15)
C15 C20 H20 118.3(15)
C19 C20 C15 120.6(2)
C19 C20 H20 121.1(15)
C22 C21 C2 121.03(19)
C22 C21 C26 118.68(19)
C26 C21 C2 120.28(18)
C21 C22 H22 119.9(15)
C23 C22 C21 120.5(2)
C23 C22 H22 119.7(15)
C22 C23 H23 120.0(16)
C24 C23 C22 120.7(2)
C24 C23 H23 119.3(15)
C23 C24 H24 121.7(18)
C23 C24 C25 119.5(2)
C25 C24 H24 118.8(18)
C24 C25 H25 121.3(15)
C24 C25 C26 120.0(2)
C26 C25 H25 118.7(15)
C21 C26 H26 120.7(14)
C25 C26 C21 120.7(2)
C25 C26 H26 118.6(15)
N4B C3A C1 116.2(3)
N4B C3A C8A 120.0
C8A C3A C1 123.7(3)
C3A N4B C5A 120.0
N4B C5A H5A 120.0
C6A C5A N4B 120.0
C6A C5A H5A 120.0
C5A C6A H6A 120.0
C7A C6A C5A 120.0
C7A C6A H6A 120.0
C6A C7A H7A 120.0
C6A C7A C8A 120.0
C8A C7A H7A 120.0
C3A C8A H8A 120.0
C7A C8A C3A 120.0
C7A C8A H8A 120.0
C4B C3B C1 120.8(4)
C4B C3B N8B 120.0
N8B C3B C1 119.1(4)
C3B C4B H4B 120.0
C3B C4B C5B 120.0
C5B C4B H4B 120.0
C4B C5B H5B 120.0
C6B C5B C4B 120.0
C6B C5B H5B 120.0
C5B C6B H6B 120.0
C5B C6B C7B 120.0
C7B C6B H6B 120.0
C6B C7B H7B 120.0
N8B C7B C6B 120.0
N8B C7B H7B 120.0
C7B N8B C3B 120.0

loop_
_geom_bond_atom_site_label_1
_geom_bond_atom_site_label_2
_geom_bond_distance
C1 C2 1.354(3)
C1 C9 1.489(3)
C1 C3A 1.519(3)
C1 C3B 1.437(4)
C2 C15 1.491(3)
C2 C21 1.494(3)
C9 C10 1.391(3)
C9 C14 1.393(3)
C10 H10 0.96(3)
C10 C11 1.382(3)
C11 H11 0.98(3)
C11 C12 1.388(3)
C12 H12 1.01(3)
C12 C13 1.384(3)
C13 H13 0.94(3)
C13 C14 1.380(3)
C14 H14 0.95(3)
C15 C16 1.384(3)
C15 C20 1.390(3)
C16 H16 0.85(3)
C16 C17 1.376(3)
C17 H17 0.95(3)
C17 C18 1.380(4)
C18 H18 0.98(3)
C18 C19 1.380(4)
C19 H19 0.99(3)
C19 C20 1.382(3)
C20 H20 0.94(2)
C21 C22 1.390(3)
C21 C26 1.391(3)
C22 H22 0.93(3)
C22 C23 1.384(3)
C23 H23 0.98(3)
C23 C24 1.379(4)
C24 H24 0.96(3)
C24 C25 1.386(4)
C25 H25 0.98(3)
C25 C26 1.390(3)
C26 H26 0.95(3)
C3A N4B 1.3900
C3A C8A 1.3900
N4B C5A 1.3900
C5A H5A 0.9500
C5A C6A 1.3900
C6A H6A 0.9500
C6A C7A 1.3900
C7A H7A 0.9500
C7A C8A 1.3900
C8A H8A 0.9500
C3B C4B 1.3900
C3B N8B 1.3900
C4B H4B 0.9500
C4B C5B 1.3900
C5B H5B 0.9500
C5B C6B 1.3900
C6B H6B 0.9500
C6B C7B 1.3900
C7B H7B 0.9500
C7B N8B 1.3900

loop_
_geom_torsion_atom_site_label_1
_geom_torsion_atom_site_label_2
_geom_torsion_atom_site_label_3
_geom_torsion_atom_site_label_4
_geom_torsion
C1 C2 C15 C16 135.5(2)
C1 C2 C15 C20 -46.9(3)
C1 C2 C21 C22 -44.0(3)
C1 C2 C21 C26 136.8(2)
C1 C9 C10 C11 179.91(19)
C1 C9 C14 C13 -178.79(19)
C1 C3A N4B C5A 176.6(6)
C1 C3A C8A C7A -176.3(6)
C1 C3B C4B C5B -176.5(8)
C1 C3B N8B C7B 176.6(8)
C2 C1 C9 C10 -54.6(3)
C2 C1 C9 C14 126.5(2)
C2 C1 C3A N4B 134.2(3)
C2 C1 C3A C8A -49.4(5)
C2 C1 C3B C4B 135.8(3)
C2 C1 C3B N8B -40.8(7)
C2 C15 C16 C17 178.90(19)
C2 C15 C20 C19 -179.0(2)
C2 C21 C22 C23 178.69(19)
C2 C21 C26 C25 -178.81(19)
C9 C1 C2 C15 168.19(19)
C9 C1 C2 C21 -9.7(3)
C9 C1 C3A N4B -40.0(4)
C9 C1 C3A C8A 136.4(3)
C9 C1 C3B C4B -49.3(6)
C9 C1 C3B N8B 134.1(4)
C9 C10 C11 C12 -0.3(3)
C10 C9 C14 C13 2.3(3)
C10 C11 C12 C13 0.8(3)
C11 C12 C13 C14 0.4(3)
C12 C13 C14 C9 -1.9(3)
C14 C9 C10 C11 -1.2(3)
C15 C2 C21 C22 138.00(19)
C15 C2 C21 C26 -41.2(3)
C15 C16 C17 C18 -0.4(3)
C16 C15 C20 C19 -1.3(3)
C16 C17 C18 C19 -0.4(3)
C17 C18 C19 C20 0.3(3)
C18 C19 C20 C15 0.6(3)
C20 C15 C16 C17 1.2(3)
C21 C2 C15 C16 -46.5(2)
C21 C2 C15 C20 131.2(2)
C21 C22 C23 C24 0.8(3)
C22 C21 C26 C25 2.0(3)
C22 C23 C24 C25 0.6(3)
C23 C24 C25 C26 -0.8(3)
C24 C25 C26 C21 -0.5(3)
C26 C21 C22 C23 -2.1(3)
C3A C1 C2 C15 -5.4(4)
C3A C1 C2 C21 176.7(3)
C3A C1 C9 C10 119.7(3)
C3A C1 C9 C14 -59.2(4)
C3A N4B C5A C6A 0.0
N4B C3A C8A C7A 0.0
N4B C5A C6A C7A 0.0
C5A C6A C7A C8A 0.0
C6A C7A C8A C3A 0.0
C8A C3A N4B C5A 0.0
C3B C1 C2 C15 -17.2(5)
C3B C1 C2 C21 164.9(5)
C3B C1 C9 C10 130.6(4)
C3B C1 C9 C14 -48.3(5)
C3B C4B C5B C6B 0.0
C4B C3B N8B C7B 0.0
C4B C5B C6B C7B 0.0
C5B C6B C7B N8B 0.0
C6B C7B N8B C3B 0.0
N8B C3B C4B C5B 0.0
